data_4507915
loop_
_publ_author_name
'Hou, Guang-Feng'
'Li, Hong-Xing'
'Li, Wei-Zuo'
'Yan, Peng-Fei'
'Su, Xiao-Hong'
'Li, Guang-Ming'

_publ_section_title
;
 Two Series of Luminescent Flexible Polycarboxylate Lanthanide
 Coordination Complexes with Double Layer and Rectangle Metallomacrocycle
 Structures
;
_journal_issue 8
_journal_name_full 'Crystal Growth &amp; Design'
_journal_page_first 3374
_journal_paper_doi 10.1021/cg400174r
_journal_volume 13
_journal_year 2013
_chemical_formula_moiety 'C24 H44 Eu2 N2 O26'
_chemical_formula_sum 'C24 H44 Eu2 N2 O26'
_chemical_formula_weight 1080.53
_chemical_name_systematic
; 
 ? 
;
_space_group_IT_number 15
_symmetry_cell_setting monoclinic
_symmetry_space_group_name_Hall '-C 2yc'
_symmetry_space_group_name_H-M 'C 1 2/c 1'
_atom_sites_solution_hydrogens geom
_atom_sites_solution_primary direct
_atom_sites_solution_secondary difmap
_audit_creation_method SHELXL-97
_cell_angle_alpha 90.00
_cell_angle_beta 111.261(15)
_cell_angle_gamma 90.00
_cell_formula_units_Z 4
_cell_length_a 29.709(11)
_cell_length_b 8.793(5)
_cell_length_c 14.599(7)
_cell_measurement_reflns_used 13712
_cell_measurement_temperature 293(2)
_cell_measurement_theta_max 27.50
_cell_measurement_theta_min 2.99
_cell_volume 3554(3)
_computing_cell_refinement 'RAPID-AUTO (Rigaku 1998 <i>RAPID-AUTO</i>)'
_computing_data_collection 'RAPID-AUTO (Rigaku 1998 <i>RAPID-AUTO</i>)'
_computing_data_reduction 'CrystalClear (Rigaku/MSC, 2002)'
_computing_molecular_graphics 'SHELXTL (Sheldrick, 2008)'
_computing_publication_material SHELXL-97
_computing_structure_refinement 'SHELXL-97 (Sheldrick, 2008)'
_computing_structure_solution 'SHELXS-97 (Sheldrick, 2008)'
_diffrn_ambient_temperature 293(2)
_diffrn_measured_fraction_theta_full 0.995
_diffrn_measured_fraction_theta_max 0.995
_diffrn_measurement_device_type 'Rigaku RAXIS-RAPID'
_diffrn_measurement_method '\w scan'
_diffrn_radiation_monochromator graphite
_diffrn_radiation_source 'fine-focus sealed tube'
_diffrn_radiation_type MoK\a
_diffrn_radiation_wavelength 0.71073
_diffrn_reflns_av_R_equivalents 0.0249
_diffrn_reflns_av_sigmaI/netI 0.0207
_diffrn_reflns_limit_h_max 37
_diffrn_reflns_limit_h_min -38
_diffrn_reflns_limit_k_max 11
_diffrn_reflns_limit_k_min -11
_diffrn_reflns_limit_l_max 18
_diffrn_reflns_limit_l_min -18
_diffrn_reflns_number 16919
_diffrn_reflns_theta_full 27.48
_diffrn_reflns_theta_max 27.48
_diffrn_reflns_theta_min 2.99
_diffrn_standards_decay_% 0
_diffrn_standards_interval_count 0
_diffrn_standards_interval_time 0
_diffrn_standards_number 0
_exptl_absorpt_coefficient_mu 3.600
_exptl_absorpt_correction_T_max 0.6106
_exptl_absorpt_correction_T_min 0.3793
_exptl_absorpt_correction_type multi-scan
_exptl_absorpt_process_details 'ABSCOR (Higashi, 1995)'
_exptl_crystal_colour colorless
_exptl_crystal_density_diffrn 2.019
_exptl_crystal_density_method 'not measured'
_exptl_crystal_description block
_exptl_crystal_F_000 2144
_exptl_crystal_size_max 0.33
_exptl_crystal_size_mid 0.17
_exptl_crystal_size_min 0.15
_refine_diff_density_max 0.863
_refine_diff_density_min -0.702
_refine_diff_density_rms 0.079
_refine_ls_extinction_coef 0.00016(3)
_refine_ls_extinction_expression Fc^*^=kFc[1+0.001xFc^2^\l^3^/sin(2\q)]^-1/4^
_refine_ls_extinction_method SHELXL
_refine_ls_goodness_of_fit_ref 1.121
_refine_ls_hydrogen_treatment constr
_refine_ls_matrix_type full
_refine_ls_number_parameters 245
_refine_ls_number_reflns 4062
_refine_ls_number_restraints 0
_refine_ls_restrained_S_all 1.121
_refine_ls_R_factor_all 0.0280
_refine_ls_R_factor_gt 0.0216
_refine_ls_shift/su_max 0.001
_refine_ls_shift/su_mean 0.000
_refine_ls_structure_factor_coef Fsqd
_refine_ls_weighting_details 'calc w=1/[\s^2^(Fo^2^)+(0.0157P)^2^+5.1664P] where P=(Fo^2^+2Fc^2^)/3'
_refine_ls_weighting_scheme calc
_refine_ls_wR_factor_gt 0.0437
_refine_ls_wR_factor_ref 0.0453
_reflns_number_gt 3329
_reflns_number_total 4062
_reflns_threshold_expression >2sigma(I)
_cod_data_source_file cg400174r_si_002.cif
_cod_data_source_block 4
_cod_original_sg_symbol_H-M 'C 2/c'
_cod_database_code 4507915

loop_
_symmetry_equiv_pos_as_xyz
'x, y, z'
'-x, y, -z+1/2'
'x+1/2, y+1/2, z'
'-x+1/2, y+1/2, -z+1/2'
'-x, -y, -z'
'x, -y, z-1/2'
'-x+1/2, -y+1/2, -z'
'x+1/2, -y+1/2, z-1/2'

loop_
_atom_site_label
_atom_site_type_symbol
_atom_site_fract_x
_atom_site_fract_y
_atom_site_fract_z
_atom_site_U_iso_or_equiv
_atom_site_adp_type
_atom_site_occupancy
_atom_site_symmetry_multiplicity
_atom_site_calc_flag
_atom_site_refinement_flags
C1 C 0.07460(8) 0.3513(3) 0.21675(18) 0.0215(5) Uani 1 1 d .
C2 C 0.08264(9) 0.5058(3) 0.2341(2) 0.0281(6) Uani 1 1 d .
H2 H 0.1127 0.5388 0.2764 0.034 Uiso 1 1 calc R
C3 C 0.04687(9) 0.6123(3) 0.1900(2) 0.0275(6) Uani 1 1 d .
H3 H 0.0531 0.7154 0.2025 0.033 Uiso 1 1 calc R
C4 C 0.00202(8) 0.5644(3) 0.12749(19) 0.0243(5) Uani 1 1 d .
C5 C -0.00708(9) 0.4104(3) 0.1114(2) 0.0282(6) Uani 1 1 d .
H5 H -0.0375 0.3776 0.0705 0.034 Uiso 1 1 calc R
C6 C 0.02876(9) 0.3050(3) 0.1556(2) 0.0272(6) Uani 1 1 d .
H6 H 0.0222 0.2018 0.1444 0.033 Uiso 1 1 calc R
C7 C -0.02510(9) 0.8186(3) 0.0858(2) 0.0313(6) Uani 1 1 d .
H7A H 0.0036 0.8357 0.0702 0.038 Uiso 1 1 calc R
H7B H -0.0182 0.8518 0.1529 0.038 Uiso 1 1 calc R
C8 C -0.06664(9) 0.9129(3) 0.0167(2) 0.0269(6) Uani 1 1 d .
C9 C 0.10348(9) 0.0853(3) 0.2534(2) 0.0276(6) Uani 1 1 d .
H9A H 0.0785 0.0617 0.1906 0.033 Uiso 1 1 calc R
H9B H 0.0915 0.0580 0.3049 0.033 Uiso 1 1 calc R
C10 C 0.14879(9) -0.0080(3) 0.26531(18) 0.0245(5) Uani 1 1 d .
C11 C 0.14778(9) 0.2893(3) 0.35683(19) 0.0256(6) Uani 1 1 d .
H11A H 0.1583 0.1973 0.3953 0.031 Uiso 1 1 calc R
H11B H 0.1308 0.3511 0.3890 0.031 Uiso 1 1 calc R
C12 C 0.19200(9) 0.3758(3) 0.35716(18) 0.0234(5) Uani 1 1 d .
Eu1 Eu 0.178547(4) 0.253317(15) 0.129466(8) 0.01815(5) Uani 1 1 d .
N1 N 0.11390(7) 0.2477(3) 0.25854(16) 0.0259(4) Uani 1 1 d .
O1 O 0.19910(6) 0.3958(2) 0.27790(13) 0.0267(4) Uani 1 1 d .
O2 O 0.21941(7) 0.4266(3) 0.43809(14) 0.0380(5) Uani 1 1 d .
O3 O 0.18271(6) 0.0580(2) 0.24803(13) 0.0268(4) Uani 1 1 d .
O4 O 0.14916(7) -0.1443(2) 0.28720(15) 0.0334(4) Uani 1 1 d .
O5 O -0.03597(6) 0.6614(2) 0.07850(15) 0.0305(4) Uani 1 1 d .
O6 O -0.10305(6) 0.8463(2) -0.04176(14) 0.0283(4) Uani 1 1 d .
O7 O -0.05985(8) 1.0516(2) 0.0224(2) 0.0563(7) Uani 1 1 d .
O8 O 0.12462(6) 0.4571(2) 0.05582(15) 0.0342(5) Uani 1 1 d .
H81 H 0.0962 0.4258 0.0222 0.051 Uiso 1 1 d R
H82 H 0.1242 0.5522 0.0679 0.051 Uiso 1 1 d R
O9 O 0.22559(6) 0.4820(2) 0.12120(13) 0.0298(4) Uani 1 1 d .
H91 H 0.2178 0.5303 0.0667 0.045 Uiso 1 1 d R
H92 H 0.2539 0.4944 0.1645 0.045 Uiso 1 1 d R
O10 O 0.18765(10) 0.2758(3) -0.02915(16) 0.0510(7) Uani 1 1 d .
H101 H 0.2001 0.3492 -0.0500 0.076 Uiso 1 1 d R
H102 H 0.1768 0.2085 -0.0742 0.076 Uiso 1 1 d R
O11 O 0.26430(6) 0.1949(2) 0.20221(15) 0.0311(4) Uani 1 1 d .
H111 H 0.2738 0.1024 0.2113 0.047 Uiso 1 1 d R
H112 H 0.2879 0.2542 0.2080 0.047 Uiso 1 1 d R
O12 O 0.19083(7) 0.0025(2) 0.05954(15) 0.0346(5) Uani 1 1 d .
H121 H 0.1788 -0.0778 0.0743 0.052 Uiso 1 1 d R
H122 H 0.2199 -0.0151 0.0655 0.052 Uiso 1 1 d R
O13 O 0.13041(8) 0.7634(2) 0.08317(16) 0.0391(5) Uani 1 1 d .
H131 H 0.1343 0.7689 0.1441 0.059 Uiso 1 1 d R
H132 H 0.1070 0.8213 0.0501 0.059 Uiso 1 1 d R

loop_
_atom_site_aniso_label
_atom_site_aniso_U_11
_atom_site_aniso_U_22
_atom_site_aniso_U_33
_atom_site_aniso_U_23
_atom_site_aniso_U_13
_atom_site_aniso_U_12
C1 0.0175(11) 0.0216(13) 0.0250(13) 0.0012(10) 0.0073(10) 0.0014(9)
C2 0.0185(11) 0.0258(14) 0.0328(15) -0.0039(11) 0.0006(11) 0.0005(10)
C3 0.0235(12) 0.0199(13) 0.0352(15) -0.0027(11) 0.0061(11) 0.0004(10)
C4 0.0195(11) 0.0257(14) 0.0252(13) 0.0038(11) 0.0052(10) 0.0049(10)
C5 0.0177(11) 0.0283(15) 0.0310(15) -0.0004(11) -0.0003(11) -0.0011(10)
C6 0.0236(12) 0.0210(12) 0.0321(15) -0.0008(11) 0.0043(11) -0.0017(10)
C7 0.0253(13) 0.0235(14) 0.0340(16) 0.0005(12) -0.0023(12) 0.0010(11)
C8 0.0242(12) 0.0211(14) 0.0296(14) -0.0005(11) 0.0027(11) 0.0005(10)
C9 0.0234(12) 0.0222(14) 0.0346(15) 0.0027(11) 0.0075(11) -0.0012(10)
C10 0.0282(12) 0.0218(13) 0.0181(12) 0.0028(10) 0.0018(10) 0.0010(10)
C11 0.0268(12) 0.0269(15) 0.0226(13) 0.0013(10) 0.0084(11) 0.0004(10)
C12 0.0247(12) 0.0236(14) 0.0215(13) -0.0033(10) 0.0080(10) 0.0007(10)
Eu1 0.01873(7) 0.01635(7) 0.01647(7) -0.00009(5) 0.00292(4) -0.00060(5)
N1 0.0202(9) 0.0187(10) 0.0315(12) -0.0005(10) 0.0008(8) 0.0012(9)
O1 0.0328(9) 0.0292(11) 0.0194(9) -0.0044(8) 0.0112(8) -0.0076(8)
O2 0.0366(10) 0.0550(15) 0.0215(10) -0.0114(9) 0.0094(8) -0.0149(10)
O3 0.0220(8) 0.0255(10) 0.0317(10) 0.0076(8) 0.0082(8) 0.0022(7)
O4 0.0419(11) 0.0210(10) 0.0366(11) 0.0080(8) 0.0133(9) 0.0021(8)
O5 0.0208(8) 0.0219(10) 0.0393(12) 0.0038(8) -0.0005(8) 0.0022(7)
O6 0.0207(8) 0.0247(10) 0.0303(10) -0.0020(8) -0.0017(8) -0.0014(7)
O7 0.0431(12) 0.0193(11) 0.0758(18) 0.0014(11) -0.0152(12) -0.0032(9)
O8 0.0264(9) 0.0191(10) 0.0434(12) 0.0003(9) -0.0037(8) 0.0016(7)
O9 0.0316(9) 0.0312(11) 0.0213(9) 0.0038(8) 0.0032(8) -0.0110(8)
O10 0.0908(19) 0.0385(15) 0.0315(12) -0.0140(10) 0.0317(13) -0.0263(12)
O11 0.0223(9) 0.0246(10) 0.0438(12) 0.0060(9) 0.0086(9) 0.0014(7)
O12 0.0310(10) 0.0271(11) 0.0476(13) -0.0049(9) 0.0163(9) -0.0008(8)
O13 0.0454(11) 0.0252(11) 0.0413(12) 0.0020(9) 0.0092(10) 0.0040(9)

loop_
_atom_type_symbol
_atom_type_description
_atom_type_scat_dispersion_real
_atom_type_scat_dispersion_imag
_atom_type_scat_source
C C 0.0033 0.0016 'International Tables Vol C Tables 4.2.6.8 and 6.1.1.4'
H H 0.0000 0.0000 'International Tables Vol C Tables 4.2.6.8 and 6.1.1.4'
N N 0.0061 0.0033 'International Tables Vol C Tables 4.2.6.8 and 6.1.1.4'
O O 0.0106 0.0060 'International Tables Vol C Tables 4.2.6.8 and 6.1.1.4'
Eu Eu -0.1578 3.6682 'International Tables Vol C Tables 4.2.6.8 and 6.1.1.4'

loop_
_geom_angle_atom_site_label_1
_geom_angle_atom_site_label_2
_geom_angle_atom_site_label_3
_geom_angle
_geom_angle_site_symmetry_1
_geom_angle_site_symmetry_3
C2 C1 C6 117.9(2) . .
C2 C1 N1 119.1(2) . .
C6 C1 N1 123.0(2) . .
C1 C2 C3 121.6(2) . .
C1 C2 H2 119.2 . .
C3 C2 H2 119.2 . .
C4 C3 C2 119.6(3) . .
C4 C3 H3 120.2 . .
C2 C3 H3 120.2 . .
C3 C4 C5 119.6(2) . .
C3 C4 O5 124.3(2) . .
C5 C4 O5 116.2(2) . .
C6 C5 C4 120.4(2) . .
C6 C5 H5 119.8 . .
C4 C5 H5 119.8 . .
C5 C6 C1 120.8(3) . .
C5 C6 H6 119.6 . .
C1 C6 H6 119.6 . .
O5 C7 C8 111.9(2) . .
O5 C7 H7A 109.2 . .
C8 C7 H7A 109.2 . .
O5 C7 H7B 109.2 . .
C8 C7 H7B 109.2 . .
H7A C7 H7B 107.9 . .
O7 C8 O6 126.0(3) . .
O7 C8 C7 114.8(2) . .
O6 C8 C7 119.2(2) . .
N1 C9 C10 110.9(2) . .
N1 C9 H9A 109.5 . .
C10 C9 H9A 109.5 . .
N1 C9 H9B 109.5 . .
C10 C9 H9B 109.5 . .
H9A C9 H9B 108.0 . .
O4 C10 O3 124.2(2) . .
O4 C10 C9 118.2(2) . .
O3 C10 C9 117.6(2) . .
N1 C11 C12 114.5(2) . .
N1 C11 H11A 108.6 . .
C12 C11 H11A 108.6 . .
N1 C11 H11B 108.6 . .
C12 C11 H11B 108.6 . .
H11A C11 H11B 107.6 . .
O2 C12 O1 123.3(2) . .
O2 C12 C11 116.7(2) . .
O1 C12 C11 120.0(2) . .
O6 Eu1 O1 125.41(6) 5_565 .
O6 Eu1 O8 71.15(7) 5_565 .
O1 Eu1 O8 85.62(8) . .
O6 Eu1 O3 85.11(7) 5_565 .
O1 Eu1 O3 78.00(8) . .
O8 Eu1 O3 135.30(7) . .
O6 Eu1 O11 144.40(7) 5_565 .
O1 Eu1 O11 80.31(7) . .
O8 Eu1 O11 141.40(7) . .
O3 Eu1 O11 76.29(6) . .
O6 Eu1 O10 85.65(8) 5_565 .
O1 Eu1 O10 137.90(7) . .
O8 Eu1 O10 78.37(8) . .
O3 Eu1 O10 138.29(7) . .
O11 Eu1 O10 88.42(9) . .
O6 Eu1 O9 136.98(7) 5_565 .
O1 Eu1 O9 69.78(7) . .
O8 Eu1 O9 70.52(7) . .
O3 Eu1 O9 136.96(6) . .
O11 Eu1 O9 70.89(7) . .
O10 Eu1 O9 68.19(7) . .
O6 Eu1 O12 72.39(7) 5_565 .
O1 Eu1 O12 143.53(7) . .
O8 Eu1 O12 130.50(7) . .
O3 Eu1 O12 71.88(8) . .
O11 Eu1 O12 73.06(7) . .
O10 Eu1 O12 66.55(7) . .
O9 Eu1 O12 121.68(7) . .
O6 Eu1 N1 69.22(7) 5_565 .
O1 Eu1 N1 58.24(6) . .
O8 Eu1 N1 79.94(7) . .
O3 Eu1 N1 56.02(6) . .
O11 Eu1 N1 120.40(7) . .
O10 Eu1 N1 151.02(8) . .
O9 Eu1 N1 121.38(6) . .
O12 Eu1 N1 116.14(6) . .
C1 N1 C9 118.5(2) . .
C1 N1 C11 114.9(2) . .
C9 N1 C11 110.6(2) . .
C1 N1 Eu1 108.42(15) . .
C9 N1 Eu1 98.58(15) . .
C11 N1 Eu1 103.33(14) . .
C12 O1 Eu1 133.44(17) . .
C10 O3 Eu1 129.26(16) . .
C4 O5 C7 116.14(19) . .
C8 O6 Eu1 167.77(18) . 5_565
Eu1 O8 H81 112.3 . .
Eu1 O8 H82 134.3 . .
H81 O8 H82 110.4 . .
Eu1 O9 H91 118.7 . .
Eu1 O9 H92 119.2 . .
H91 O9 H92 119.0 . .
Eu1 O10 H101 127.8 . .
Eu1 O10 H102 122.3 . .
H101 O10 H102 109.8 . .
Eu1 O11 H111 120.2 . .
Eu1 O11 H112 127.3 . .
H111 O11 H112 110.7 . .
Eu1 O12 H121 119.2 . .
Eu1 O12 H122 114.2 . .
H121 O12 H122 109.1 . .
H131 O13 H132 109.1 . .

loop_
_geom_bond_atom_site_label_1
_geom_bond_atom_site_label_2
_geom_bond_distance
_geom_bond_site_symmetry_2
C1 C2 1.386(4) .
C1 C6 1.391(3) .
C1 N1 1.431(3) .
C2 C3 1.387(4) .
C2 H2 0.9300 .
C3 C4 1.380(3) .
C3 H3 0.9300 .
C4 C5 1.385(4) .
C4 O5 1.388(3) .
C5 C6 1.382(4) .
C5 H5 0.9300 .
C6 H6 0.9300 .
C7 O5 1.415(3) .
C7 C8 1.525(4) .
C7 H7A 0.9700 .
C7 H7B 0.9700 .
C8 O7 1.234(3) .
C8 O6 1.254(3) .
C9 N1 1.457(3) .
C9 C10 1.531(4) .
C9 H9A 0.9700 .
C9 H9B 0.9700 .
C10 O4 1.239(3) .
C10 O3 1.265(3) .
C11 N1 1.469(3) .
C11 C12 1.516(3) .
C11 H11A 0.9700 .
C11 H11B 0.9700 .
C12 O2 1.249(3) .
C12 O1 1.262(3) .
Eu1 O6 2.3139(19) 5_565
Eu1 O1 2.383(2) .
Eu1 O8 2.384(2) .
Eu1 O3 2.410(2) .
Eu1 O11 2.433(2) .
Eu1 O10 2.435(2) .
Eu1 O9 2.477(2) .
Eu1 O12 2.511(2) .
Eu1 N1 3.141(2) .
O6 Eu1 2.3139(18) 5_565
O8 H81 0.8544 .
O8 H82 0.8551 .
O9 H91 0.8561 .
O9 H92 0.8556 .
O10 H101 0.8531 .
O10 H102 0.8562 .
O11 H111 0.8550 .
O11 H112 0.8525 .
O12 H121 0.8535 .
O12 H122 0.8511 .
O13 H131 0.8554 .
O13 H132 0.8552 .

loop_
_geom_hbond_atom_site_label_D
_geom_hbond_atom_site_label_H
_geom_hbond_atom_site_label_A
_geom_hbond_distance_DH
_geom_hbond_distance_HA
_geom_hbond_distance_DA
_geom_hbond_angle_DHA
_geom_hbond_site_symmetry_A
O8 H81 O5 0.85 2.01 2.850(3) 167.3 5_565
O8 H82 O13 0.86 1.87 2.718(3) 170.4 .
O9 H91 O2 0.86 1.93 2.733(3) 154.9 6_565
O9 H92 O3 0.86 1.94 2.782(3) 169.8 4
O10 H101 O2 0.85 2.08 2.880(3) 156.3 6_565
O10 H102 O4 0.86 1.97 2.758(3) 152.6 6
O11 H111 O1 0.85 1.97 2.820(3) 172.6 4_545
O11 H111 O9 0.85 2.66 3.111(3) 114.4 4_545
O11 H112 O4 0.85 2.05 2.889(3) 167.4 4
O12 H121 O13 0.85 2.04 2.866(3) 161.9 1_545
O12 H122 O2 0.85 1.89 2.737(3) 171.3 4_545
O13 H131 O4 0.86 2.12 2.939(3) 161.5 1_565
O13 H132 O7 0.86 1.81 2.660(3) 176.9 5_575
